data_7212258
loop_
_publ_author_name
'Feng, Jing-Dong'
'Shao, Kui-Zhan'
'Tang, Shu-Wei'
'Wang, Rong-Shun'
'Su, Zhong-Min'

_publ_section_title
;
 Ionothermal synthesis of a new open-framework zinc phosphite NIS-3 with
 low framework density
;
_journal_issue 5
_journal_name_full CrystEngComm
_journal_page_first 1401
_journal_paper_doi 10.1039/b923583c
_journal_volume 12
_journal_year 2010
_chemical_formula_sum 'C12 H26 N4 O12 P4 Zn3'
_chemical_formula_weight 738.36
_chemical_name_systematic
;
?
;
_space_group_IT_number 14
_symmetry_cell_setting monoclinic
_symmetry_space_group_name_Hall '-P 2ybc'
_symmetry_space_group_name_H-M 'P 1 21/c 1'
_atom_sites_solution_hydrogens geom
_atom_sites_solution_primary direct
_atom_sites_solution_secondary difmap
_audit_creation_method SHELXL-97
_cell_angle_alpha 90.00
_cell_angle_beta 109.518(2)
_cell_angle_gamma 90.00
_cell_formula_units_Z 4
_cell_length_a 11.2420(14)
_cell_length_b 14.3670(19)
_cell_length_c 16.751(2)
_cell_measurement_reflns_used 250
_cell_measurement_temperature 293(2)
_cell_measurement_theta_max 23.55
_cell_measurement_theta_min 2.83
_cell_volume 2550.0(6)
_computing_cell_refinement 'Bruker SMART'
_computing_data_collection 'Bruker SMART'
_computing_data_reduction 'Bruker SMART'
_computing_molecular_graphics 'Bruker SHELXTL'
_computing_publication_material 'Bruker SHELXTL'
_computing_structure_refinement 'SHELXL-97 (Sheldrick, 1997)'
_computing_structure_solution 'SHELXS-97 (Sheldrick, 1990)'
_diffrn_ambient_temperature 293(2)
_diffrn_measured_fraction_theta_full 0.997
_diffrn_measured_fraction_theta_max 0.932
_diffrn_measurement_device_type 'CCD area detector'
_diffrn_measurement_method 'omega scans'
_diffrn_radiation_monochromator graphite
_diffrn_radiation_source 'fine-focus sealed tube'
_diffrn_radiation_type MoK\a
_diffrn_radiation_wavelength 0.71069
_diffrn_reflns_av_R_equivalents 0.0332
_diffrn_reflns_av_sigmaI/netI 0.0455
_diffrn_reflns_limit_h_max 10
_diffrn_reflns_limit_h_min -14
_diffrn_reflns_limit_k_max 15
_diffrn_reflns_limit_k_min -19
_diffrn_reflns_limit_l_max 22
_diffrn_reflns_limit_l_min -21
_diffrn_reflns_number 15167
_diffrn_reflns_theta_full 25.00
_diffrn_reflns_theta_max 28.31
_diffrn_reflns_theta_min 1.92
_exptl_absorpt_coefficient_mu 3.113
_exptl_absorpt_correction_T_max 0.6698
_exptl_absorpt_correction_T_min 0.5893
_exptl_absorpt_correction_type multi-scan
_exptl_absorpt_process_details '(SADABS; Bruker, 2000)'
_exptl_crystal_colour colourless
_exptl_crystal_density_diffrn 1.923
_exptl_crystal_density_method 'not measured'
_exptl_crystal_description block
_exptl_crystal_F_000 1488
_exptl_crystal_size_max 0.19
_exptl_crystal_size_mid 0.16
_exptl_crystal_size_min 0.14
_refine_diff_density_max 1.218
_refine_diff_density_min -1.500
_refine_diff_density_rms 0.186
_refine_ls_extinction_method none
_refine_ls_goodness_of_fit_ref 1.067
_refine_ls_hydrogen_treatment constr
_refine_ls_matrix_type full
_refine_ls_number_parameters 316
_refine_ls_number_reflns 5926
_refine_ls_number_restraints 12
_refine_ls_restrained_S_all 1.067
_refine_ls_R_factor_all 0.1350
_refine_ls_R_factor_gt 0.1023
_refine_ls_shift/su_max 0.001
_refine_ls_shift/su_mean 0.000
_refine_ls_structure_factor_coef Fsqd
_refine_ls_weighting_details 'calc w=1/[\s^2^(Fo^2^)+(0.2000P)^2^+64.4118P] where P=(Fo^2^+2Fc^2^)/3'
_refine_ls_weighting_scheme calc
_refine_ls_wR_factor_gt 0.3799
_refine_ls_wR_factor_ref 0.4019
_reflns_number_gt 4018
_reflns_number_total 5926
_reflns_threshold_expression >2sigma(I)
_cod_data_source_file b923583c.txt
_cod_data_source_block NIS-3
_cod_original_sg_symbol_H-M P21/c
_cod_database_code 7212258

loop_
_symmetry_equiv_pos_as_xyz
'x, y, z'
'-x, y+1/2, -z+1/2'
'-x, -y, -z'
'x, -y-1/2, z-1/2'

loop_
_atom_site_label
_atom_site_type_symbol
_atom_site_fract_x
_atom_site_fract_y
_atom_site_fract_z
_atom_site_U_iso_or_equiv
_atom_site_adp_type
_atom_site_occupancy
_atom_site_symmetry_multiplicity
_atom_site_calc_flag
_atom_site_refinement_flags
C1 C 1.052(2) 0.6359(16) 0.5969(14) 0.082(7) Uani 1 1 d .
H1 H 1.1069 0.6616 0.5723 0.098 Uiso 1 1 calc R
C2 C 0.880(2) 0.5922(16) 0.6173(14) 0.073(6) Uani 1 1 d .
H2 H 0.7954 0.5797 0.6095 0.088 Uiso 1 1 calc R
C3 C 0.975(2) 0.5800(16) 0.6879(13) 0.070(6) Uani 1 1 d .
H3 H 0.9702 0.5587 0.7392 0.084 Uiso 1 1 calc R
C4 C 0.860(3) 0.649(2) 0.472(2) 0.129(11) Uani 1 1 d U
H4A H 0.9206 0.6697 0.4466 0.193 Uiso 1 1 calc R
H4B H 0.8004 0.6973 0.4688 0.193 Uiso 1 1 calc R
H4C H 0.8173 0.5948 0.4425 0.193 Uiso 1 1 calc R
C5 C 1.207(3) 0.6000(16) 0.7354(14) 0.111(11) Uani 1 1 d .
H5A H 1.2044 0.6277 0.7877 0.133 Uiso 1 1 calc R
H5B H 1.2657 0.6354 0.7163 0.133 Uiso 1 1 calc R
C6 C 1.251(2) 0.5005(14) 0.7513(13) 0.074(6) Uani 1 1 d .
H6A H 1.3347 0.4989 0.7916 0.111 Uiso 1 1 calc R
H6B H 1.2506 0.4726 0.6991 0.111 Uiso 1 1 calc R
H6C H 1.1950 0.4664 0.7732 0.111 Uiso 1 1 calc R
C7 C 0.696(2) 0.8899(19) 0.4013(13) 0.091(8) Uani 1 1 d .
H7 H 0.7730 0.9198 0.4241 0.109 Uiso 1 1 calc R
C8 C 0.5148(16) 0.8363(15) 0.3849(15) 0.076(6) Uani 1 1 d .
H8 H 0.4421 0.8195 0.3961 0.091 Uiso 1 1 calc R
C9 C 0.533(2) 0.8247(15) 0.3117(15) 0.085(7) Uani 1 1 d .
H9 H 0.4757 0.8003 0.2623 0.102 Uiso 1 1 calc R
C10 C 0.634(2) 0.9032(19) 0.5267(15) 0.089(7) Uani 1 1 d U
H10A H 0.5610 0.8859 0.5403 0.134 Uiso 1 1 calc R
H10B H 0.6461 0.9694 0.5324 0.134 Uiso 1 1 calc R
H10C H 0.7072 0.8724 0.5645 0.134 Uiso 1 1 calc R
C11 C 0.721(3) 0.8493(16) 0.2576(15) 0.097(8) Uani 1 1 d .
H11A H 0.6679 0.8745 0.2039 0.116 Uiso 1 1 calc R
H11B H 0.7974 0.8866 0.2772 0.116 Uiso 1 1 calc R
C12 C 0.7543(18) 0.7533(14) 0.2457(13) 0.071(6) Uani 1 1 d .
H12A H 0.7975 0.7516 0.2050 0.107 Uiso 1 1 calc R
H12B H 0.6789 0.7165 0.2256 0.107 Uiso 1 1 calc R
H12C H 0.8083 0.7287 0.2987 0.107 Uiso 1 1 calc R
N1 N 0.9245(15) 0.6256(14) 0.5587(12) 0.073(5) Uani 1 1 d .
N2 N 1.0810(17) 0.6045(9) 0.6712(10) 0.064(4) Uani 1 1 d .
N3 N 0.6178(13) 0.8765(12) 0.4412(9) 0.061(4) Uani 1 1 d .
N4 N 0.6514(17) 0.8551(10) 0.3226(10) 0.066(4) Uani 1 1 d .
O1 O 0.7891(9) 0.1393(8) 1.0412(7) 0.046(2) Uani 1 1 d .
O2 O 0.7994(11) 0.2082(7) 1.1814(6) 0.048(3) Uani 1 1 d .
O3 O 0.4906(11) 0.1166(8) 1.0417(7) 0.050(3) Uani 1 1 d .
O4 O 0.5887(11) 0.0279(8) 0.9019(7) 0.052(3) Uani 1 1 d .
O5 O 0.3859(12) -0.0443(8) 0.8172(7) 0.064(3) Uani 1 1 d .
O6 O 0.6850(11) 0.2964(7) 0.8266(7) 0.051(3) Uani 1 1 d .
O7 O 0.5565(10) 0.2432(8) 0.9145(7) 0.050(3) Uani 1 1 d .
O8 O 0.7051(9) 0.3791(7) 0.9646(7) 0.045(2) Uani 1 1 d .
O9 O 0.9037(10) 0.4946(8) 1.0944(7) 0.050(3) Uani 1 1 d .
O10 O 0.8745(10) 0.4541(7) 0.8253(7) 0.047(2) Uani 1 1 d .
O11 O 0.9978(9) 0.3787(8) 0.9644(6) 0.047(3) Uani 1 1 d .
O12 O 0.9346(9) 0.2728(8) 1.1036(7) 0.049(3) Uani 1 1 d .
P1 P 0.8668(3) 0.1883(2) 1.1198(2) 0.0331(7) Uani 1 1 d .
P2 P 0.5116(4) -0.0612(2) 0.8818(2) 0.0369(8) Uani 1 1 d .
P3 P 0.6208(3) 0.3241(2) 0.8896(2) 0.0304(7) Uani 1 1 d .
P4 P 1.0045(3) 0.4261(2) 0.8860(2) 0.0306(7) Uani 1 1 d .
Zn1 Zn 0.60823(14) 0.12918(11) 0.98016(9) 0.0327(4) Uani 1 1 d .
Zn2 Zn 0.74216(14) 0.12539(11) 1.25330(9) 0.0336(4) Uani 1 1 d .
Zn3 Zn 0.88234(14) 0.37933(11) 1.02751(9) 0.0330(4) Uani 1 1 d .

loop_
_atom_site_aniso_label
_atom_site_aniso_U_11
_atom_site_aniso_U_22
_atom_site_aniso_U_33
_atom_site_aniso_U_23
_atom_site_aniso_U_13
_atom_site_aniso_U_12
C1 0.070(13) 0.096(16) 0.069(13) 0.023(12) 0.010(10) -0.039(12)
C2 0.072(13) 0.077(13) 0.074(13) 0.002(11) 0.029(11) -0.026(11)
C3 0.069(12) 0.083(14) 0.062(12) 0.033(10) 0.026(10) 0.024(11)
C4 0.131(14) 0.135(14) 0.121(14) 0.009(9) 0.043(9) -0.010(9)
C5 0.18(3) 0.056(13) 0.051(12) 0.012(10) -0.023(15) -0.027(16)
C6 0.104(17) 0.054(11) 0.081(15) 0.016(9) 0.053(13) 0.025(10)
C7 0.092(16) 0.12(2) 0.054(12) -0.014(12) 0.017(11) -0.067(16)
C8 0.032(8) 0.078(13) 0.090(16) -0.008(12) -0.019(9) -0.020(9)
C9 0.067(13) 0.069(13) 0.079(15) -0.024(11) -0.026(11) -0.017(10)
C10 0.086(10) 0.105(11) 0.075(10) -0.001(8) 0.025(8) -0.016(8)
C11 0.16(3) 0.054(12) 0.082(17) -0.008(11) 0.042(17) -0.014(15)
C12 0.063(12) 0.052(11) 0.086(15) -0.025(10) 0.008(10) -0.014(9)
N1 0.051(9) 0.097(14) 0.072(11) -0.001(9) 0.024(8) -0.010(9)
N2 0.098(12) 0.031(7) 0.060(9) -0.005(6) 0.022(9) -0.020(7)
N3 0.042(7) 0.091(12) 0.041(7) 0.008(7) 0.003(6) -0.019(8)
N4 0.093(12) 0.041(7) 0.049(8) -0.003(6) 0.003(8) -0.014(8)
O1 0.034(5) 0.062(7) 0.042(6) 0.000(5) 0.011(4) 0.004(5)
O2 0.071(7) 0.044(6) 0.038(6) 0.002(4) 0.028(5) -0.010(5)
O3 0.057(7) 0.055(7) 0.045(6) 0.003(5) 0.026(5) -0.007(5)
O4 0.059(7) 0.049(6) 0.058(7) -0.029(5) 0.031(6) -0.034(5)
O5 0.073(8) 0.053(7) 0.049(7) 0.005(5) 0.000(6) -0.027(6)
O6 0.068(7) 0.045(6) 0.055(7) -0.014(5) 0.041(6) -0.014(5)
O7 0.039(5) 0.053(6) 0.054(6) 0.021(5) 0.010(5) -0.009(5)
O8 0.038(5) 0.051(6) 0.042(6) -0.013(5) 0.010(4) -0.008(4)
O9 0.049(6) 0.052(6) 0.054(6) -0.013(5) 0.026(5) -0.016(5)
O10 0.044(6) 0.040(5) 0.049(6) 0.009(5) 0.005(5) 0.004(5)
O11 0.034(5) 0.071(7) 0.036(5) 0.014(5) 0.014(4) -0.001(5)
O12 0.037(5) 0.056(6) 0.048(6) 0.016(5) 0.007(5) -0.015(5)
P1 0.0327(16) 0.0378(18) 0.0263(16) 0.0057(13) 0.0064(13) -0.0037(14)
P2 0.046(2) 0.0374(18) 0.0318(17) -0.0105(14) 0.0183(15) -0.0166(15)
P3 0.0238(14) 0.0343(16) 0.0306(17) 0.0069(13) 0.0058(12) 0.0035(12)
P4 0.0331(16) 0.0338(16) 0.0278(16) -0.0053(12) 0.0140(13) -0.0082(13)
Zn1 0.0362(8) 0.0352(8) 0.0265(8) -0.0036(6) 0.0102(6) -0.0140(6)
Zn2 0.0359(8) 0.0388(9) 0.0254(8) 0.0010(6) 0.0096(6) -0.0020(6)
Zn3 0.0344(8) 0.0369(8) 0.0270(8) 0.0007(6) 0.0094(6) -0.0117(6)

loop_
_atom_type_symbol
_atom_type_description
_atom_type_scat_dispersion_real
_atom_type_scat_dispersion_imag
_atom_type_scat_source
C C 0.0033 0.0016 'International Tables Vol C Tables 4.2.6.8 and 6.1.1.4'
H H 0.0000 0.0000 'International Tables Vol C Tables 4.2.6.8 and 6.1.1.4'
N N 0.0061 0.0033 'International Tables Vol C Tables 4.2.6.8 and 6.1.1.4'
O O 0.0106 0.0060 'International Tables Vol C Tables 4.2.6.8 and 6.1.1.4'
P P 0.1023 0.0942 'International Tables Vol C Tables 4.2.6.8 and 6.1.1.4'
Zn Zn 0.2839 1.4301 'International Tables Vol C Tables 4.2.6.8 and 6.1.1.4'

loop_
_geom_angle_atom_site_label_1
_geom_angle_atom_site_label_2
_geom_angle_atom_site_label_3
_geom_angle
_geom_angle_site_symmetry_1
_geom_angle_site_symmetry_3
N2 C1 N1 108.2(19) . .
N2 C1 H1 125.9 . .
N1 C1 H1 125.9 . .
C3 C2 N1 108.5(19) . .
C3 C2 H2 125.7 . .
N1 C2 H2 125.7 . .
C2 C3 N2 106.6(17) . .
C2 C3 H3 126.7 . .
N2 C3 H3 126.7 . .
N1 C4 H4A 109.5 . .
N1 C4 H4B 109.5 . .
H4A C4 H4B 109.5 . .
N1 C4 H4C 109.5 . .
H4A C4 H4C 109.5 . .
H4B C4 H4C 109.5 . .
N2 C5 C6 110.5(19) . .
N2 C5 H5A 109.5 . .
C6 C5 H5A 109.5 . .
N2 C5 H5B 109.5 . .
C6 C5 H5B 109.5 . .
H5A C5 H5B 108.1 . .
C5 C6 H6A 109.5 . .
C5 C6 H6B 109.5 . .
H6A C6 H6B 109.5 . .
C5 C6 H6C 109.5 . .
H6A C6 H6C 109.5 . .
H6B C6 H6C 109.5 . .
N3 C7 N4 111.3(18) . .
N3 C7 H7 124.3 . .
N4 C7 H7 124.3 . .
C9 C8 N3 109.8(19) . .
C9 C8 H8 125.1 . .
N3 C8 H8 125.1 . .
C8 C9 N4 106.5(16) . .
C8 C9 H9 126.7 . .
N4 C9 H9 126.7 . .
N3 C10 H10A 109.5 . .
N3 C10 H10B 109.5 . .
H10A C10 H10B 109.5 . .
N3 C10 H10C 109.5 . .
H10A C10 H10C 109.5 . .
H10B C10 H10C 109.5 . .
C12 C11 N4 111.1(19) . .
C12 C11 H11A 109.4 . .
N4 C11 H11A 109.4 . .
C12 C11 H11B 109.4 . .
N4 C11 H11B 109.4 . .
H11A C11 H11B 108.0 . .
C11 C12 H12A 109.5 . .
C11 C12 H12B 109.5 . .
H12A C12 H12B 109.5 . .
C11 C12 H12C 109.5 . .
H12A C12 H12C 109.5 . .
H12B C12 H12C 109.5 . .
C2 N1 C1 106.7(18) . .
C2 N1 C4 130(2) . .
C1 N1 C4 123(2) . .
C1 N2 C3 109.7(19) . .
C1 N2 C5 128(2) . .
C3 N2 C5 122.5(19) . .
C7 N3 C8 106.0(18) . .
C7 N3 C10 126.7(17) . .
C8 N3 C10 127.3(19) . .
C7 N4 C9 106.1(19) . .
C7 N4 C11 127.2(19) . .
C9 N4 C11 126.7(18) . .
P1 O1 Zn1 134.2(7) . .
P1 O2 Zn2 131.1(7) . .
P2 O3 Zn1 134.9(7) 3_657 .
P2 O4 Zn1 135.7(7) . .
P2 O5 Zn2 133.2(8) . 3_657
P3 O6 Zn2 128.9(7) . 4_565
P3 O7 Zn1 136.6(7) . .
P3 O8 Zn3 134.6(7) . .
P4 O9 Zn3 135.1(6) 3_767 .
P4 O10 Zn2 128.4(6) . 4_565
P4 O11 Zn3 135.7(7) . .
P1 O12 Zn3 133.6(6) . .
O1 P1 O2 114.6(6) . .
O1 P1 O12 113.8(6) . .
O2 P1 O12 111.9(7) . .
O5 P2 O3 114.9(7) . 3_657
O5 P2 O4 110.9(7) . .
O3 P2 O4 115.1(6) 3_657 .
O7 P3 O8 113.6(6) . .
O7 P3 O6 112.0(6) . .
O8 P3 O6 113.7(6) . .
O9 P4 O11 112.6(6) 3_767 .
O9 P4 O10 112.5(6) 3_767 .
O11 P4 O10 112.6(6) . .
O4 Zn1 O3 110.5(5) . .
O4 Zn1 O7 107.8(5) . .
O3 Zn1 O7 104.5(5) . .
O4 Zn1 O1 106.0(5) . .
O3 Zn1 O1 120.3(5) . .
O7 Zn1 O1 107.2(5) . .
O5 Zn2 O6 113.9(6) 3_657 4_566
O5 Zn2 O10 106.6(5) 3_657 4_566
O6 Zn2 O10 107.2(5) 4_566 4_566
O5 Zn2 O2 108.9(5) 3_657 .
O6 Zn2 O2 106.7(5) 4_566 .
O10 Zn2 O2 113.6(5) 4_566 .
O8 Zn3 O11 117.7(4) . .
O8 Zn3 O12 112.9(4) . .
O11 Zn3 O12 104.1(5) . .
O8 Zn3 O9 102.7(5) . .
O11 Zn3 O9 109.8(5) . .
O12 Zn3 O9 109.6(5) . .

loop_
_geom_bond_atom_site_label_1
_geom_bond_atom_site_label_2
_geom_bond_distance
_geom_bond_site_symmetry_2
C1 N2 1.26(2) .
C1 N1 1.36(3) .
C1 H1 0.9300 .
C2 C3 1.31(3) .
C2 N1 1.33(2) .
C2 H2 0.9300 .
C3 N2 1.36(3) .
C3 H3 0.9300 .
C4 N1 1.43(4) .
C4 H4A 0.9600 .
C4 H4B 0.9600 .
C4 H4C 0.9600 .
C5 N2 1.46(3) .
C5 C6 1.51(3) .
C5 H5A 0.9700 .
C5 H5B 0.9700 .
C6 H6A 0.9600 .
C6 H6B 0.9600 .
C6 H6C 0.9600 .
C7 N3 1.28(3) .
C7 N4 1.34(2) .
C7 H7 0.9300 .
C8 C9 1.32(3) .
C8 N3 1.35(2) .
C8 H8 0.9300 .
C9 N4 1.35(3) .
C9 H9 0.9300 .
C10 N3 1.43(3) .
C10 H10A 0.9600 .
C10 H10B 0.9600 .
C10 H10C 0.9600 .
C11 C12 1.46(3) .
C11 N4 1.54(3) .
C11 H11A 0.9700 .
C11 H11B 0.9700 .
C12 H12A 0.9600 .
C12 H12B 0.9600 .
C12 H12C 0.9600 .
O1 P1 1.491(11) .
O1 Zn1 1.952(10) .
O2 P1 1.498(11) .
O2 Zn2 1.948(10) .
O3 P2 1.515(11) 3_657
O3 Zn1 1.938(10) .
O4 P2 1.519(10) .
O4 Zn1 1.922(10) .
O5 P2 1.485(13) .
O5 Zn2 1.920(11) 3_657
O6 P3 1.517(10) .
O6 Zn2 1.927(10) 4_565
O7 P3 1.499(10) .
O7 Zn1 1.951(10) .
O8 P3 1.518(10) .
O8 Zn3 1.918(10) .
O9 P4 1.498(11) 3_767
O9 Zn3 1.969(11) .
O10 P4 1.528(10) .
O10 Zn2 1.943(11) 4_565
O11 P4 1.503(10) .
O11 Zn3 1.929(10) .
O12 P1 1.506(10) .
O12 Zn3 1.953(10) .
P2 O3 1.515(11) 3_657
P4 O9 1.498(11) 3_767
Zn2 O5 1.920(11) 3_657
Zn2 O6 1.927(10) 4_566
Zn2 O10 1.943(11) 4_566

loop_
_geom_torsion_atom_site_label_1
_geom_torsion_atom_site_label_2
_geom_torsion_atom_site_label_3
_geom_torsion_atom_site_label_4
_geom_torsion
_geom_torsion_site_symmetry_1
_geom_torsion_site_symmetry_4
N1 C2 C3 N2 -1(3) . .
N3 C8 C9 N4 2(3) . .
C3 C2 N1 C1 -2(3) . .
C3 C2 N1 C4 179(3) . .
N2 C1 N1 C2 4(3) . .
N2 C1 N1 C4 -176(2) . .
N1 C1 N2 C3 -5(3) . .
N1 C1 N2 C5 179(2) . .
C2 C3 N2 C1 4(3) . .
C2 C3 N2 C5 180(2) . .
C6 C5 N2 C1 -111(3) . .
C6 C5 N2 C3 74(3) . .
N4 C7 N3 C8 -4(3) . .
N4 C7 N3 C10 179(2) . .
C9 C8 N3 C7 1(3) . .
C9 C8 N3 C10 178(2) . .
N3 C7 N4 C9 5(3) . .
N3 C7 N4 C11 -174(2) . .
C8 C9 N4 C7 -4(3) . .
C8 C9 N4 C11 175.0(19) . .
C12 C11 N4 C7 109(3) . .
C12 C11 N4 C9 -70(3) . .
Zn1 O1 P1 O2 24.2(12) . .
Zn1 O1 P1 O12 -106.4(10) . .
Zn2 O2 P1 O1 70.1(11) . .
Zn2 O2 P1 O12 -158.3(8) . .
Zn3 O12 P1 O1 47.8(12) . .
Zn3 O12 P1 O2 -84.2(11) . .
Zn2 O5 P2 O3 -62.3(13) 3_657 3_657
Zn2 O5 P2 O4 164.9(9) 3_657 .
Zn1 O4 P2 O5 88.4(12) . .
Zn1 O4 P2 O3 -44.2(14) . 3_657
Zn1 O7 P3 O8 -60.9(12) . .
Zn1 O7 P3 O6 69.6(12) . .
Zn3 O8 P3 O7 96.8(10) . .
Zn3 O8 P3 O6 -32.9(12) . .
Zn2 O6 P3 O7 162.5(8) 4_565 .
Zn2 O6 P3 O8 -67.1(11) 4_565 .
Zn3 O11 P4 O9 102.7(10) . 3_767
Zn3 O11 P4 O10 -25.7(12) . .
Zn2 O10 P4 O9 158.8(7) 4_565 3_767
Zn2 O10 P4 O11 -72.8(10) 4_565 .
P2 O4 Zn1 O3 -5.4(13) . .
P2 O4 Zn1 O7 -119.1(11) . .
P2 O4 Zn1 O1 126.4(11) . .
P2 O3 Zn1 O4 81.5(11) 3_657 .
P2 O3 Zn1 O7 -162.7(9) 3_657 .
P2 O3 Zn1 O1 -42.4(12) 3_657 .
P3 O7 Zn1 O4 -101.5(11) . .
P3 O7 Zn1 O3 140.9(11) . .
P3 O7 Zn1 O1 12.2(12) . .
P1 O1 Zn1 O4 -165.8(9) . .
P1 O1 Zn1 O3 -39.7(12) . .
P1 O1 Zn1 O7 79.2(10) . .
P1 O2 Zn2 O5 -64.7(11) . 3_657
P1 O2 Zn2 O6 172.0(9) . 4_566
P1 O2 Zn2 O10 54.0(10) . 4_566
P3 O8 Zn3 O11 46.5(11) . .
P3 O8 Zn3 O12 -74.8(10) . .
P3 O8 Zn3 O9 167.3(9) . .
P4 O11 Zn3 O8 41.0(12) . .
P4 O11 Zn3 O12 166.8(10) . .
P4 O11 Zn3 O9 -76.0(11) . .
P1 O12 Zn3 O8 3.9(12) . .
P1 O12 Zn3 O11 -124.8(10) . .
P1 O12 Zn3 O9 117.8(10) . .
P4 O9 Zn3 O8 -134.1(10) 3_767 .
P4 O9 Zn3 O11 -8.1(12) 3_767 .
P4 O9 Zn3 O12 105.7(10) 3_767 .
